data_9015262
loop_
_publ_author_name
'Suarez, M.'
'Barcina, L.'
'Llavona, R.'
'Rodriguez, J.'
'Salvado, M.'
'Pertierra, P.'
'Garcia-Granda S'

_publ_section_title
;
 Synthesis, crystal structure and intercalation behaviour of hafnium
 phosphate dihydrogenphosphate dihydrate
 _cod_database_code 1006164
;
_journal_name_full 'Journal of the Chemical Society, Dalton Transactions, Inorganic Chemistry'
_journal_page_first 99
_journal_page_last 102
_journal_volume 1998
_journal_year 1998
_chemical_formula_sum 'Hf O10 P2'
_space_group_IT_number 4
_symmetry_space_group_name_Hall 'P 2yb'
_symmetry_space_group_name_H-M 'P 1 21 1'
_cell_angle_alpha 90
_cell_angle_beta 98.594
_cell_angle_gamma 90
_cell_length_a 5.3499
_cell_length_b 6.5949
_cell_length_c 12.3939
_cell_formula_units_Z 2
_cell_volume 432.372
_database_code_amcsd 0014108
_exptl_crystal_density_diffrn 3.076
_cod_duplicate_entry 1006164
_cod_original_formula_sum 'Hf P2 O10'
_cod_database_code 9015262
_amcsd_formula_title 'H6 Hf O10 P2'

loop_
_space_group_symop_operation_xyz
x,y,z
-x,1/2+y,-z

loop_
_atom_site_label
_atom_site_fract_x
_atom_site_fract_y
_atom_site_fract_z
Hf1 0.80260 0.25000 0.12580
P1 0.24400 0.24000 0.93950
P2 0.37000 0.18700 0.30890
O1 0.05400 0.21600 0.01800
O2 0.20100 0.05900 0.86300
O3 0.21000 0.43400 0.87300
O4 0.52000 0.22800 0.99300
O5 0.08900 0.22500 0.25800
O6 0.54300 0.25500 0.22700
O7 0.36800 0.95200 0.31500
O8 0.39800 0.31800 0.41270
O9 0.18500 0.19000 0.64100
O10 0.12300 0.52400 0.53900

loop_
_cod_related_entry_id
_cod_related_entry_database
_cod_related_entry_code
1 AMCSD 0014108
